data_7234716
loop_
_publ_author_name
'Sarah Keller'
'Antonio Pertegas'
'Giulia Longo'
'Laura Martinez'
'Jesus Cerda'
'Jose M. Junquera-Hernandez'
'Alessandro Prescimone'
'Edwin C. Constable'
'Catherine E. Housecroft'
'Enrique Orti'
'Henk J. Bolink'

_publ_section_title
;
 Shine bright or live long: substituent effects in [Cu(N/\N)(P/\P)]+-based
 light-emitting electrochemical cells where N/\N is a 6-substituted
 2,2'-bipyridine
;
_journal_name_full 'Journal of Materials Chemistry C'
_journal_page_first 3857
_journal_page_last 3871
_journal_paper_doi 10.1039/C5TC03725E
_journal_volume 4
_journal_year 2016
_chemical_absolute_configuration .
_chemical_compound_source 'Sarah Keller'
_chemical_formula_moiety 'C52 H50 Cu1 F6 N2 O2 P3'
_chemical_formula_sum 'C52 H50 Cu F6 N2 O2 P3'
_chemical_formula_weight 1005.44
_space_group_IT_number 2
_space_group_name_Hall '-P 1'
_space_group_name_H-M_alt 'P -1'
_symmetry_cell_setting triclinic
_symmetry_space_group_name_Hall '-P 1'
_symmetry_space_group_name_H-M 'P -1'
_atom_sites_solution_hydrogens difmap
_atom_sites_solution_primary other
_cell_angle_alpha 103.932(3)
_cell_angle_beta 95.012(3)
_cell_angle_gamma 107.013(3)
_cell_formula_units_Z 2
_cell_length_a 9.8765(10)
_cell_length_b 14.2651(15)
_cell_length_c 18.6704(19)
_cell_measurement_reflns_used 9857
_cell_measurement_temperature 123
_cell_measurement_theta_max 67
_cell_measurement_theta_min 3
_cell_volume 2405.8(4)
_computing_cell_refinement 'Apex2 (Bruker AXS, 2006)'
_computing_data_collection 'Apex2 (Bruker AXS, 2006)'
_computing_data_reduction 'Apex2 (Bruker AXS, 2006)'
_computing_molecular_graphics 'CAMERON (Watkin et al., 1996)'
_computing_publication_material 'CRYSTALS (Betteridge et al., 2003)'
_computing_structure_refinement 'CRYSTALS (Betteridge et al., 2003)'
_computing_structure_solution 'Superflip (Palatinus & Chapuis, 2007)'
_diffrn_ambient_temperature 123
_diffrn_measured_fraction_theta_full 0.988
_diffrn_measured_fraction_theta_max 0.987
_diffrn_measurement_device Area
_diffrn_measurement_device_type 'Bruker Kappa Apex2'
_diffrn_measurement_method '\f & \w scans'
_diffrn_radiation_monochromator graphite
_diffrn_radiation_type 'Cu K\a'
_diffrn_radiation_wavelength 1.54180
_diffrn_reflns_av_R_equivalents 0.028
_diffrn_reflns_limit_h_max 11
_diffrn_reflns_limit_h_min -11
_diffrn_reflns_limit_k_max 16
_diffrn_reflns_limit_k_min -16
_diffrn_reflns_limit_l_max 22
_diffrn_reflns_limit_l_min -21
_diffrn_reflns_number 31470
_diffrn_reflns_theta_full 66.658
_diffrn_reflns_theta_max 66.658
_diffrn_reflns_theta_min 3.374
_diffrn_standards_interval_count .
_diffrn_standards_interval_time .
_diffrn_standards_number 0
_exptl_absorpt_coefficient_mu 2.141
_exptl_absorpt_correction_T_max 0.84
_exptl_absorpt_correction_T_min 0.77
_exptl_absorpt_correction_type multi-scan
_exptl_absorpt_process_details 'SADABS (Siemens, 1996)'
_exptl_crystal_colour yellow
_exptl_crystal_density_diffrn 1.388
_exptl_crystal_density_method 'not measured'
_exptl_crystal_description block
_exptl_crystal_F_000 1040
_exptl_crystal_size_max 0.110
_exptl_crystal_size_mid 0.100
_exptl_crystal_size_min 0.080
_refine_diff_density_max 1.77
_refine_diff_density_min -0.87
_refine_ls_extinction_method None
_refine_ls_goodness_of_fit_ref 1.0230
_refine_ls_hydrogen_treatment constr
_refine_ls_matrix_type full
_refine_ls_number_parameters 595
_refine_ls_number_reflns 8396
_refine_ls_number_restraints 0
_refine_ls_R_factor_all 0.0537
_refine_ls_R_factor_gt 0.0534
_refine_ls_shift/su_max 0.0005179
_refine_ls_shift/su_mean 0.0000222
_refine_ls_structure_factor_coef Fsqd
_refine_ls_weighting_details
;
 Method, part 1, Chebychev polynomial, (Watkin, 1994, Prince, 1982) 
 [weight] = 1.0/[A~0~*T~0~(x)+A~1~*T~1~(x) ... +A~n-1~]*T~n-1~(x)] 
 where A~i~ are the Chebychev coefficients listed below and x= Fcalc/Fmax 
 Method = Robust Weighting (Prince, 1982) 
 W = [weight] * [1-(deltaF/6*sigmaF)^2^]^2^ 
 A~i~ are: 
 3.57 4.68 1.25 
;
_refine_ls_weighting_scheme calc
_refine_ls_wR_factor_all 0.1356
_refine_ls_wR_factor_gt 0.1355
_refine_ls_wR_factor_ref 0.1356
_reflns_limit_h_max 11
_reflns_limit_h_min -11
_reflns_limit_k_max 16
_reflns_limit_k_min -16
_reflns_limit_l_max 22
_reflns_limit_l_min 0
_reflns_number_gt 8323
_reflns_number_total 8397
_reflns_threshold_expression I>2.0\s(I)
_oxford_diffrn_Wilson_B_factor 0.00
_oxford_diffrn_Wilson_scale 0.00
_oxford_refine_ls_r_factor_ref 0.0537
_oxford_refine_ls_scale 0.12823(5)
_oxford_reflns_number_all 8396
_oxford_reflns_threshold_expression_ref I>-10.0\s(I)
_cod_data_source_file J-Mater-Chem-C-2016-4-3857.cif
_cod_data_source_block SK066_123K
_cod_depositor_comments
;
The following automatic conversions were performed:

data item '_atom_sites_solution_primary' value 'Other' was changed to
'other' in accordance with the built-in table derived from the CIF
Core dictionary named 'cif_core.dic' version 2.4.5 last updated on
2014-11-21.

Automatic conversion script
Id: cif_fix_values 6909 2019-04-08 15:41:33Z antanas 
;
_cod_original_cell_volume 2405.8(2)
_cod_original_sg_symbol_H-M 'P -1 '
_cod_original_formula_sum 'C52 H50 Cu1 F6 N2 O2 P3'
_cod_database_code 7234716

loop_
_symmetry_equiv_pos_as_xyz
x,y,z
-x,-y,-z

loop_
_atom_site_label
_atom_site_type_symbol
_atom_site_fract_x
_atom_site_fract_y
_atom_site_fract_z
_atom_site_U_iso_or_equiv
_atom_site_occupancy
_atom_site_adp_type
_atom_site_refinement_flags_posn
_atom_site_refinement_flags_adp
_atom_site_refinement_flags_occupancy
_atom_site_disorder_assembly
_atom_site_disorder_group
_atom_site_attached_hydrogens
Cu1 Cu 0.87897(3) 0.37506(3) 0.195369(18) 0.0166 1.0000 Uani . . . . . .
P1 P 0.63767(6) 0.33545(5) 0.16144(3) 0.0175 1.0000 Uani . . . . . .
P2 P 0.95255(6) 0.43158(5) 0.32104(3) 0.0164 1.0000 Uani . . . . . .
P3 P 0.95936(8) 0.83719(6) 0.20468(5) 0.0346 1.0000 Uani . . . . . .
F1 F 0.9321(4) 0.7756(3) 0.26694(19) 0.0996 1.0000 Uani . . . . . .
F2 F 0.8859(2) 0.73010(14) 0.14209(13) 0.0496 1.0000 Uani . . . . . .
F3 F 0.8081(3) 0.8502(2) 0.21100(18) 0.0802 1.0000 Uani . . . . . .
F4 F 0.9862(5) 0.8932(2) 0.14387(17) 0.1056 1.0000 Uani . . . . . .
F5 F 1.0317(3) 0.9436(2) 0.26587(18) 0.0825 1.0000 Uani . . . . . .
F6 F 1.1115(3) 0.8204(2) 0.20854(18) 0.0808 1.0000 Uani . . . . . .
O1 O 0.67770(18) 0.28062(13) 0.30660(10) 0.0222 1.0000 Uani . . . . . .
O2 O 1.6360(3) 0.9392(2) 0.43894(15) 0.0545 1.0000 Uani . . . . . .
N1 N 0.9981(2) 0.45636(15) 0.13213(11) 0.0180 1.0000 Uani . . . . . .
N2 N 0.9584(2) 0.26399(15) 0.13556(11) 0.0185 1.0000 Uani . . . . . .
C3 C 1.0065(3) 0.33981(18) 0.36040(14) 0.0201 1.0000 Uani . . . . . .
C4 C 1.1053(3) 0.2976(2) 0.32718(16) 0.0272 1.0000 Uani . . . . . .
C5 C 1.1416(3) 0.2219(2) 0.35069(18) 0.0353 1.0000 Uani . . . . . .
C6 C 1.0801(3) 0.1874(2) 0.40773(19) 0.0372 1.0000 Uani . . . . . .
C7 C 0.9849(3) 0.2298(2) 0.44156(17) 0.0330 1.0000 Uani . . . . . .
C8 C 0.9480(3) 0.3060(2) 0.41827(14) 0.0239 1.0000 Uani . . . . . .
C9 C 1.0992(3) 0.55181(18) 0.36214(13) 0.0189 1.0000 Uani . . . . . .
C10 C 1.2098(3) 0.5640(2) 0.41888(14) 0.0211 1.0000 Uani . . . . . .
C11 C 1.3187(3) 0.6569(2) 0.44678(15) 0.0266 1.0000 Uani . . . . . .
C12 C 1.3194(3) 0.7387(2) 0.41881(16) 0.0310 1.0000 Uani . . . . . .
C13 C 1.2089(3) 0.7277(2) 0.36332(16) 0.0317 1.0000 Uani . . . . . .
C14 C 1.1000(3) 0.6348(2) 0.33469(15) 0.0254 1.0000 Uani . . . . . .
C15 C 0.8037(3) 0.4539(2) 0.36706(13) 0.0198 1.0000 Uani . . . . . .
C16 C 0.6728(3) 0.3743(2) 0.34775(13) 0.0212 1.0000 Uani . . . . . .
C18 C 0.5552(3) 0.2128(2) 0.25738(15) 0.0226 1.0000 Uani . . . . . .
C19 C 0.5238(3) 0.22477(19) 0.18674(15) 0.0227 1.0000 Uani . . . . . .
C21 C 0.5575(3) 0.43403(19) 0.19720(13) 0.0203 1.0000 Uani . . . . . .
C22 C 0.4115(3) 0.4109(2) 0.20251(14) 0.0230 1.0000 Uani . . . . . .
C23 C 0.3546(3) 0.4888(2) 0.22762(14) 0.0261 1.0000 Uani . . . . . .
C24 C 0.4416(3) 0.5896(2) 0.24743(17) 0.0323 1.0000 Uani . . . . . .
C25 C 0.5864(3) 0.6137(2) 0.24197(18) 0.0354 1.0000 Uani . . . . . .
C26 C 0.6438(3) 0.5352(2) 0.21736(16) 0.0270 1.0000 Uani . . . . . .
C27 C 0.5791(3) 0.3000(2) 0.05990(14) 0.0220 1.0000 Uani . . . . . .
C28 C 0.4887(3) 0.3416(2) 0.02620(15) 0.0294 1.0000 Uani . . . . . .
C29 C 0.4489(3) 0.3111(3) -0.05154(17) 0.0375 1.0000 Uani . . . . . .
C30 C 0.4982(3) 0.2397(3) -0.09552(16) 0.0376 1.0000 Uani . . . . . .
C31 C 0.5906(4) 0.1985(2) -0.06240(17) 0.0363 1.0000 Uani . . . . . .
C32 C 0.6302(3) 0.2292(2) 0.01505(15) 0.0286 1.0000 Uani . . . . . .
C33 C 0.4072(3) 0.1493(2) 0.13691(16) 0.0270 1.0000 Uani . . . . . .
C34 C 0.3263(3) 0.0652(2) 0.15790(18) 0.0318 1.0000 Uani . . . . . .
C35 C 0.3597(3) 0.0559(2) 0.22846(18) 0.0338 1.0000 Uani . . . . . .
C36 C 0.4757(3) 0.1294(2) 0.27850(16) 0.0291 1.0000 Uani . . . . . .
C37 C 0.5479(3) 0.3882(2) 0.36976(14) 0.0267 1.0000 Uani . . . . . .
C38 C 0.5539(3) 0.4840(2) 0.41174(15) 0.0307 1.0000 Uani . . . . . .
C39 C 0.6822(3) 0.5641(2) 0.43304(15) 0.0320 1.0000 Uani . . . . . .
C40 C 0.8071(3) 0.5486(2) 0.41080(14) 0.0253 1.0000 Uani . . . . . .
C42 C 1.0655(3) 0.40409(19) 0.08550(13) 0.0184 1.0000 Uani . . . . . .
C43 C 1.0398(3) 0.29598(19) 0.08564(13) 0.0194 1.0000 Uani . . . . . .
C45 C 0.9369(3) 0.16834(19) 0.14080(14) 0.0221 1.0000 Uani . . . . . .
C46 C 1.0000(3) 0.1036(2) 0.09775(16) 0.0293 1.0000 Uani . . . . . .
C47 C 1.0790(3) 0.1360(2) 0.04578(16) 0.0310 1.0000 Uani . . . . . .
C48 C 1.0981(3) 0.2326(2) 0.03874(15) 0.0261 1.0000 Uani . . . . . .
C49 C 0.8373(3) 0.1288(2) 0.19148(16) 0.0283 1.0000 Uani . . . . . .
C50 C 0.7042(3) 0.0408(2) 0.14584(19) 0.0369 1.0000 Uani . . . . . .
C51 C 1.1574(3) 0.4502(2) 0.04217(14) 0.0238 1.0000 Uani . . . . . .
C52 C 1.1821(3) 0.5521(2) 0.04739(15) 0.0267 1.0000 Uani . . . . . .
C53 C 1.1145(3) 0.6063(2) 0.09487(15) 0.0264 1.0000 Uani . . . . . .
C54 C 1.0222(3) 0.55475(19) 0.13518(14) 0.0222 1.0000 Uani . . . . . .
C63 C 1.7380(4) 0.9902(3) 0.4999(3) 0.0666 1.0000 Uani . . . . . .
C64 C 1.6730(5) 0.9633(4) 0.5692(2) 0.0622 1.0000 Uani . . . . . .
C65 C 1.6830(6) 0.9621(3) 0.3725(2) 0.0665 1.0000 Uani . . . . . .
C66 C 1.5667(4) 0.9009(2) 0.31392(19) 0.0388 1.0000 Uani . . . . . .
H41 H 1.1448 0.3222 0.2888 0.0333 1.0000 Uiso R . . . . .
H51 H 1.2080 0.1942 0.3280 0.0428 1.0000 Uiso R . . . . .
H61 H 1.1034 0.1356 0.4225 0.0441 1.0000 Uiso R . . . . .
H71 H 0.9449 0.2073 0.4805 0.0384 1.0000 Uiso R . . . . .
H81 H 0.8835 0.3353 0.4420 0.0285 1.0000 Uiso R . . . . .
H101 H 1.2092 0.5099 0.4388 0.0261 1.0000 Uiso R . . . . .
H111 H 1.3913 0.6629 0.4846 0.0320 1.0000 Uiso R . . . . .
H121 H 1.3941 0.8006 0.4363 0.0356 1.0000 Uiso R . . . . .
H131 H 1.2071 0.7831 0.3454 0.0377 1.0000 Uiso R . . . . .
H141 H 1.0264 0.6280 0.2969 0.0301 1.0000 Uiso R . . . . .
H221 H 0.3519 0.3421 0.1892 0.0283 1.0000 Uiso R . . . . .
H231 H 0.2559 0.4720 0.2317 0.0315 1.0000 Uiso R . . . . .
H241 H 0.4018 0.6410 0.2657 0.0387 1.0000 Uiso R . . . . .
H251 H 0.6468 0.6824 0.2545 0.0417 1.0000 Uiso R . . . . .
H261 H 0.7417 0.5512 0.2136 0.0316 1.0000 Uiso R . . . . .
H281 H 0.4537 0.3905 0.0560 0.0347 1.0000 Uiso R . . . . .
H291 H 0.3882 0.3394 -0.0741 0.0451 1.0000 Uiso R . . . . .
H301 H 0.4678 0.2191 -0.1479 0.0435 1.0000 Uiso R . . . . .
H311 H 0.6268 0.1497 -0.0923 0.0424 1.0000 Uiso R . . . . .
H321 H 0.6941 0.2025 0.0375 0.0334 1.0000 Uiso R . . . . .
H331 H 0.3823 0.1543 0.0885 0.0336 1.0000 Uiso R . . . . .
H341 H 0.2500 0.0156 0.1239 0.0390 1.0000 Uiso R . . . . .
H351 H 0.3043 0.0004 0.2430 0.0410 1.0000 Uiso R . . . . .
H361 H 0.5029 0.1244 0.3275 0.0363 1.0000 Uiso R . . . . .
H371 H 0.4599 0.3334 0.3560 0.0326 1.0000 Uiso R . . . . .
H381 H 0.4698 0.4939 0.4263 0.0362 1.0000 Uiso R . . . . .
H391 H 0.6863 0.6296 0.4617 0.0380 1.0000 Uiso R . . . . .
H401 H 0.8950 0.6030 0.4258 0.0309 1.0000 Uiso R . . . . .
H461 H 0.9884 0.0387 0.1041 0.0349 1.0000 Uiso R . . . . .
H471 H 1.1200 0.0919 0.0156 0.0367 1.0000 Uiso R . . . . .
H481 H 1.1503 0.2558 0.0030 0.0309 1.0000 Uiso R . . . . .
H491 H 0.8867 0.1032 0.2264 0.0337 1.0000 Uiso R . . . . .
H492 H 0.8089 0.1846 0.2183 0.0332 1.0000 Uiso R . . . . .
H501 H 0.6381 0.0153 0.1761 0.0568 1.0000 Uiso R . . . . .
H502 H 0.7325 -0.0147 0.1193 0.0568 1.0000 Uiso R . . . . .
H503 H 0.6529 0.0632 0.1105 0.0576 1.0000 Uiso R . . . . .
H511 H 1.2037 0.4113 0.0100 0.0284 1.0000 Uiso R . . . . .
H521 H 1.2443 0.5835 0.0189 0.0314 1.0000 Uiso R . . . . .
H531 H 1.1293 0.6759 0.1005 0.0318 1.0000 Uiso R . . . . .
H541 H 0.9729 0.5903 0.1669 0.0260 1.0000 Uiso R . . . . .
H631 H 1.7606 1.0631 0.5056 0.0779 1.0000 Uiso R . . . . .
H632 H 1.8201 0.9696 0.4870 0.0770 1.0000 Uiso R . . . . .
H641 H 1.7412 1.0022 0.6164 0.0954 1.0000 Uiso R . . . . .
H642 H 1.5828 0.9806 0.5717 0.0950 1.0000 Uiso R . . . . .
H643 H 1.6522 0.8896 0.5622 0.0955 1.0000 Uiso R . . . . .
H651 H 1.7056 1.0350 0.3749 0.0807 1.0000 Uiso R . . . . .
H652 H 1.7664 0.9384 0.3654 0.0791 1.0000 Uiso R . . . . .
H662 H 1.5859 0.9179 0.2701 0.0593 1.0000 Uiso R . . . . .
H661 H 1.4844 0.9126 0.3238 0.0585 1.0000 Uiso R . . . . .
H663 H 1.5543 0.8338 0.3059 0.0583 1.0000 Uiso R . . . . .

loop_
_atom_site_aniso_label
_atom_site_aniso_U_11
_atom_site_aniso_U_22
_atom_site_aniso_U_33
_atom_site_aniso_U_23
_atom_site_aniso_U_13
_atom_site_aniso_U_12
Cu1 0.01421(19) 0.01825(19) 0.01828(19) 0.00745(14) 0.00461(14) 0.00413(14)
P1 0.0136(3) 0.0196(3) 0.0192(3) 0.0088(2) 0.0023(2) 0.0026(2)
P2 0.0139(3) 0.0194(3) 0.0172(3) 0.0072(2) 0.0037(2) 0.0054(2)
P3 0.0241(4) 0.0252(4) 0.0540(5) 0.0143(3) 0.0048(3) 0.0050(3)
F1 0.089(2) 0.120(3) 0.094(2) 0.073(2) -0.0014(17) 0.0088(19)
F2 0.0405(11) 0.0300(9) 0.0705(13) 0.0083(9) -0.0054(10) 0.0088(8)
F3 0.0384(12) 0.0796(18) 0.107(2) -0.0051(15) 0.0039(13) 0.0238(12)
F4 0.177(4) 0.0630(17) 0.0742(18) 0.0438(15) 0.027(2) 0.013(2)
F5 0.0432(13) 0.0565(14) 0.113(2) -0.0282(15) 0.0020(13) 0.0094(11)
F6 0.0403(13) 0.0585(14) 0.125(2) -0.0055(15) -0.0054(14) 0.0185(11)
O1 0.0160(8) 0.0258(9) 0.0261(9) 0.0111(7) 0.0042(7) 0.0053(7)
O2 0.0619(17) 0.0536(15) 0.0508(15) 0.0183(12) 0.0189(13) 0.0172(13)
N1 0.0147(9) 0.0202(10) 0.0193(10) 0.0074(8) 0.0038(8) 0.0042(8)
N2 0.0158(10) 0.0201(10) 0.0186(10) 0.0050(8) 0.0020(8) 0.0048(8)
C3 0.0176(12) 0.0185(11) 0.0231(12) 0.0071(10) -0.0007(10) 0.0045(9)
C4 0.0225(13) 0.0310(14) 0.0323(14) 0.0109(12) 0.0062(11) 0.0128(11)
C5 0.0276(15) 0.0325(15) 0.0488(18) 0.0106(13) 0.0041(13) 0.0157(12)
C6 0.0327(16) 0.0256(14) 0.0555(19) 0.0203(13) -0.0023(14) 0.0082(12)
C7 0.0343(15) 0.0310(15) 0.0342(15) 0.0193(12) 0.0018(12) 0.0044(12)
C8 0.0218(13) 0.0255(13) 0.0244(13) 0.0098(10) 0.0017(10) 0.0058(10)
C9 0.0168(11) 0.0202(12) 0.0193(11) 0.0054(9) 0.0053(9) 0.0049(10)
C10 0.0180(12) 0.0261(13) 0.0215(12) 0.0092(10) 0.0042(10) 0.0084(10)
C11 0.0197(13) 0.0335(14) 0.0239(13) 0.0070(11) 0.0001(10) 0.0063(11)
C12 0.0286(14) 0.0255(14) 0.0310(14) 0.0045(11) 0.0026(11) 0.0007(11)
C13 0.0376(16) 0.0228(13) 0.0340(15) 0.0124(12) 0.0016(12) 0.0066(12)
C14 0.0276(14) 0.0251(13) 0.0235(12) 0.0098(10) -0.0013(10) 0.0076(11)
C15 0.0201(12) 0.0292(13) 0.0177(11) 0.0126(10) 0.0064(9) 0.0133(10)
C16 0.0233(13) 0.0308(13) 0.0153(11) 0.0126(10) 0.0070(10) 0.0111(11)
C18 0.0155(12) 0.0250(13) 0.0278(13) 0.0106(11) 0.0052(10) 0.0042(10)
C19 0.0161(12) 0.0221(12) 0.0319(14) 0.0132(11) 0.0071(10) 0.0037(10)
C21 0.0204(12) 0.0243(12) 0.0194(11) 0.0101(10) 0.0027(9) 0.0091(10)
C22 0.0172(12) 0.0310(14) 0.0210(12) 0.0113(10) 0.0025(10) 0.0049(10)
C23 0.0195(12) 0.0409(15) 0.0223(12) 0.0129(11) 0.0047(10) 0.0126(11)
C24 0.0328(15) 0.0351(15) 0.0351(15) 0.0105(12) 0.0070(12) 0.0192(13)
C25 0.0282(15) 0.0253(14) 0.0520(19) 0.0112(13) 0.0058(13) 0.0076(12)
C26 0.0190(12) 0.0272(13) 0.0354(14) 0.0123(11) 0.0053(11) 0.0055(11)
C27 0.0175(12) 0.0243(12) 0.0196(12) 0.0083(10) 0.0000(9) -0.0010(10)
C28 0.0196(13) 0.0463(17) 0.0241(13) 0.0136(12) 0.0051(10) 0.0098(12)
C29 0.0249(14) 0.061(2) 0.0275(14) 0.0181(14) 0.0016(12) 0.0109(14)
C30 0.0313(16) 0.0469(18) 0.0208(13) 0.0057(13) -0.0027(12) -0.0026(13)
C31 0.0425(17) 0.0270(15) 0.0279(14) -0.0001(12) 0.0052(13) 0.0007(13)
C32 0.0333(15) 0.0217(13) 0.0249(13) 0.0050(10) 0.0012(11) 0.0026(11)
C33 0.0171(12) 0.0273(13) 0.0332(14) 0.0124(11) -0.0003(10) 0.0002(10)
C34 0.0194(13) 0.0249(13) 0.0462(17) 0.0129(12) 0.0001(12) -0.0010(11)
C35 0.0235(14) 0.0282(14) 0.0517(18) 0.0214(13) 0.0093(13) 0.0025(11)
C36 0.0260(14) 0.0314(14) 0.0343(15) 0.0184(12) 0.0099(12) 0.0068(11)
C37 0.0201(13) 0.0435(16) 0.0211(12) 0.0157(11) 0.0061(10) 0.0111(12)
C38 0.0258(14) 0.0515(18) 0.0248(13) 0.0125(12) 0.0127(11) 0.0232(13)
C39 0.0348(16) 0.0440(17) 0.0240(13) 0.0080(12) 0.0082(12) 0.0233(14)
C40 0.0260(13) 0.0319(14) 0.0211(12) 0.0080(11) 0.0060(10) 0.0128(11)
C42 0.0155(11) 0.0215(12) 0.0176(11) 0.0064(9) 0.0024(9) 0.0044(9)
C43 0.0156(11) 0.0218(12) 0.0179(11) 0.0035(9) -0.0004(9) 0.0046(9)
C45 0.0206(12) 0.0190(12) 0.0253(12) 0.0063(10) 0.0002(10) 0.0053(10)
C46 0.0296(14) 0.0193(12) 0.0376(15) 0.0051(11) 0.0056(12) 0.0083(11)
C47 0.0284(14) 0.0248(13) 0.0339(15) -0.0018(11) 0.0065(12) 0.0077(11)
C48 0.0226(13) 0.0259(13) 0.0247(13) 0.0014(11) 0.0058(10) 0.0044(11)
C49 0.0296(14) 0.0203(12) 0.0367(15) 0.0115(11) 0.0085(12) 0.0073(11)
C50 0.0307(15) 0.0229(14) 0.0535(19) 0.0106(13) 0.0128(14) 0.0020(12)
C51 0.0199(12) 0.0298(14) 0.0227(12) 0.0086(10) 0.0057(10) 0.0081(11)
C52 0.0202(13) 0.0343(14) 0.0284(13) 0.0173(11) 0.0097(11) 0.0044(11)
C53 0.0267(13) 0.0238(13) 0.0304(14) 0.0145(11) 0.0058(11) 0.0048(11)
C54 0.0217(12) 0.0228(12) 0.0243(12) 0.0090(10) 0.0073(10) 0.0073(10)
C63 0.045(2) 0.042(2) 0.104(4) 0.034(2) -0.018(2) -0.0006(17)
C64 0.063(3) 0.081(3) 0.056(2) 0.029(2) 0.016(2) 0.033(2)
C65 0.086(3) 0.054(2) 0.056(2) 0.022(2) 0.026(2) 0.008(2)
C66 0.051(2) 0.0236(14) 0.0435(17) 0.0102(13) 0.0128(15) 0.0132(14)

loop_
_atom_type_symbol
_atom_type_scat_dispersion_real
_atom_type_scat_dispersion_imag
_atom_type_scat_Cromer_Mann_a1
_atom_type_scat_Cromer_Mann_b1
_atom_type_scat_Cromer_Mann_a2
_atom_type_scat_Cromer_Mann_b2
_atom_type_scat_Cromer_Mann_a3
_atom_type_scat_Cromer_Mann_b3
_atom_type_scat_Cromer_Mann_a4
_atom_type_scat_Cromer_Mann_b4
_atom_type_scat_Cromer_Mann_c
_atom_type_scat_source
C 0.0181 0.0091 2.3100 20.8439 1.0200 10.2075 1.5886 0.5687 0.8650 51.6512 0.2156 'International Tables Vol C 4.2.6.8 and 6.1.1.4'
H 0.0000 0.0000 0.4930 10.5109 0.3229 26.1257 0.1402 3.1424 0.0408 57.7998 0.0030 'International Tables Vol C 4.2.6.8 and 6.1.1.4'
N 0.0311 0.0180 12.2126 0.0057 3.1322 9.8933 2.0125 28.9975 1.1663 0.5826 -11.5290 'International Tables Vol C 4.2.6.8 and 6.1.1.4'
O 0.0492 0.0322 3.0485 13.2771 2.2868 5.7011 1.5463 0.3239 0.8670 32.9089 0.2508 'International Tables Vol C 4.2.6.8 and 6.1.1.4'
F 0.0727 0.0534 3.5392 10.2825 2.6412 4.2944 1.5170 0.2615 1.0243 26.1476 0.2776 'International Tables Vol C 4.2.6.8 and 6.1.1.4'
P 0.2955 0.4335 6.4345 1.9067 4.1791 27.1570 1.7800 0.5260 1.4908 68.1645 1.1149 'International Tables Vol C 4.2.6.8 and 6.1.1.4'
Cu -1.9646 0.5888 13.3380 3.5828 7.1676 0.2470 5.6158 11.3966 1.6735 64.8126 1.1910 'International Tables Vol C 4.2.6.8 and 6.1.1.4'

loop_
_geom_angle_atom_site_label_1
_geom_angle_site_symmetry_1
_geom_angle_atom_site_label_2
_geom_angle_site_symmetry_2
_geom_angle_atom_site_label_3
_geom_angle_site_symmetry_3
_geom_angle
_geom_angle_publ_flag
P1 . Cu1 . P2 . 113.08(3) yes
P1 . Cu1 . N1 . 113.61(6) yes
P2 . Cu1 . N1 . 116.75(6) yes
P1 . Cu1 . N2 . 112.48(6) yes
P2 . Cu1 . N2 . 116.95(6) yes
N1 . Cu1 . N2 . 80.11(8) yes
Cu1 . P1 . C19 . 116.13(8) yes
Cu1 . P1 . C21 . 117.50(8) yes
C19 . P1 . C21 . 102.43(12) yes
Cu1 . P1 . C27 . 113.39(8) yes
C19 . P1 . C27 . 102.05(12) yes
C21 . P1 . C27 . 103.33(12) yes
Cu1 . P2 . C3 . 113.48(8) yes
Cu1 . P2 . C9 . 119.90(8) yes
C3 . P2 . C9 . 104.07(11) yes
Cu1 . P2 . C15 . 109.45(8) yes
C3 . P2 . C15 . 105.80(11) yes
C9 . P2 . C15 . 102.84(11) yes
F1 . P3 . F2 . 87.81(16) yes
F1 . P3 . F3 . 86.96(18) yes
F2 . P3 . F3 . 90.31(13) yes
F1 . P3 . F4 . 178.3(2) yes
F2 . P3 . F4 . 90.84(15) yes
F3 . P3 . F4 . 94.0(2) yes
F1 . P3 . F5 . 92.78(19) yes
F2 . P3 . F5 . 179.38(16) yes
F3 . P3 . F5 . 89.51(14) yes
F4 . P3 . F5 . 88.58(18) yes
F1 . P3 . F6 . 85.77(18) yes
F2 . P3 . F6 . 91.61(12) yes
F3 . P3 . F6 . 172.40(19) yes
F4 . P3 . F6 . 93.3(2) yes
F5 . P3 . F6 . 88.64(14) yes
C16 . O1 . C18 . 118.72(19) yes
C63 . O2 . C65 . 111.5(3) yes
Cu1 . N1 . C42 . 114.75(16) yes
Cu1 . N1 . C54 . 127.54(17) yes
C42 . N1 . C54 . 117.6(2) yes
Cu1 . N2 . C43 . 113.26(16) yes
Cu1 . N2 . C45 . 128.07(17) yes
C43 . N2 . C45 . 118.7(2) yes
P2 . C3 . C4 . 117.80(19) yes
P2 . C3 . C8 . 123.0(2) yes
C4 . C3 . C8 . 119.1(2) yes
C3 . C4 . C5 . 120.4(3) yes
C3 . C4 . H41 . 117.9 no
C5 . C4 . H41 . 121.7 no
C4 . C5 . C6 . 119.9(3) yes
C4 . C5 . H51 . 119.7 no
C6 . C5 . H51 . 120.4 no
C5 . C6 . C7 . 120.0(3) yes
C5 . C6 . H61 . 119.5 no
C7 . C6 . H61 . 120.5 no
C6 . C7 . C8 . 120.4(3) yes
C6 . C7 . H71 . 119.9 no
C8 . C7 . H71 . 119.7 no
C7 . C8 . C3 . 120.2(3) yes
C7 . C8 . H81 . 120.1 no
C3 . C8 . H81 . 119.7 no
P2 . C9 . C10 . 123.15(19) yes
P2 . C9 . C14 . 118.01(19) yes
C10 . C9 . C14 . 118.8(2) yes
C9 . C10 . C11 . 120.2(2) yes
C9 . C10 . H101 . 119.8 no
C11 . C10 . H101 . 120.0 no
C10 . C11 . C12 . 120.7(2) yes
C10 . C11 . H111 . 118.4 no
C12 . C11 . H111 . 121.0 no
C11 . C12 . C13 . 119.6(3) yes
C11 . C12 . H121 . 120.9 no
C13 . C12 . H121 . 119.6 no
C12 . C13 . C14 . 120.1(3) yes
C12 . C13 . H131 . 120.0 no
C14 . C13 . H131 . 119.9 no
C9 . C14 . C13 . 120.6(2) yes
C9 . C14 . H141 . 119.9 no
C13 . C14 . H141 . 119.4 no
P2 . C15 . C16 . 117.28(19) yes
P2 . C15 . C40 . 123.9(2) yes
C16 . C15 . C40 . 118.1(2) yes
C15 . C16 . O1 . 115.3(2) yes
C15 . C16 . C37 . 121.9(2) yes
O1 . C16 . C37 . 122.8(2) yes
O1 . C18 . C19 . 119.8(2) yes
O1 . C18 . C36 . 117.9(2) yes
C19 . C18 . C36 . 122.0(2) yes
P1 . C19 . C18 . 119.69(19) yes
P1 . C19 . C33 . 122.8(2) yes
C18 . C19 . C33 . 117.5(2) yes
P1 . C21 . C22 . 122.43(19) yes
P1 . C21 . C26 . 118.5(2) yes
C22 . C21 . C26 . 119.1(2) yes
C21 . C22 . C23 . 120.2(2) yes
C21 . C22 . H221 . 119.6 no
C23 . C22 . H221 . 120.1 no
C22 . C23 . C24 . 120.2(2) yes
C22 . C23 . H231 . 119.3 no
C24 . C23 . H231 . 120.5 no
C23 . C24 . C25 . 120.2(3) yes
C23 . C24 . H241 . 118.9 no
C25 . C24 . H241 . 120.9 no
C24 . C25 . C26 . 119.6(3) yes
C24 . C25 . H251 . 121.0 no
C26 . C25 . H251 . 119.4 no
C25 . C26 . C21 . 120.7(3) yes
C25 . C26 . H261 . 119.8 no
C21 . C26 . H261 . 119.5 no
P1 . C27 . C28 . 123.0(2) yes
P1 . C27 . C32 . 117.7(2) yes
C28 . C27 . C32 . 119.2(2) yes
C27 . C28 . C29 . 119.8(3) yes
C27 . C28 . H281 . 120.2 no
C29 . C28 . H281 . 120.0 no
C28 . C29 . C30 . 120.7(3) yes
C28 . C29 . H291 . 119.6 no
C30 . C29 . H291 . 119.7 no
C29 . C30 . C31 . 120.0(3) yes
C29 . C30 . H301 . 119.0 no
C31 . C30 . H301 . 121.0 no
C30 . C31 . C32 . 119.2(3) yes
C30 . C31 . H311 . 120.9 no
C32 . C31 . H311 . 119.8 no
C27 . C32 . C31 . 121.1(3) yes
C27 . C32 . H321 . 119.5 no
C31 . C32 . H321 . 119.5 no
C19 . C33 . C34 . 120.8(3) yes
C19 . C33 . H331 . 120.3 no
C34 . C33 . H331 . 118.9 no
C33 . C34 . C35 . 120.3(3) yes
C33 . C34 . H341 . 119.5 no
C35 . C34 . H341 . 120.2 no
C34 . C35 . C36 . 119.9(3) yes
C34 . C35 . H351 . 120.4 no
C36 . C35 . H351 . 119.7 no
C35 . C36 . C18 . 119.5(3) yes
C35 . C36 . H361 . 121.9 no
C18 . C36 . H361 . 118.6 no
C16 . C37 . C38 . 118.7(3) yes
C16 . C37 . H371 . 120.7 no
C38 . C37 . H371 . 120.5 no
C37 . C38 . C39 . 121.0(2) yes
C37 . C38 . H381 . 119.0 no
C39 . C38 . H381 . 120.0 no
C38 . C39 . C40 . 119.6(3) yes
C38 . C39 . H391 . 121.0 no
C40 . C39 . H391 . 119.4 no
C39 . C40 . C15 . 120.7(3) yes
C39 . C40 . H401 . 119.7 no
C15 . C40 . H401 . 119.6 no
N1 . C42 . C43 . 115.9(2) yes
N1 . C42 . C51 . 121.8(2) yes
C43 . C42 . C51 . 122.2(2) yes
C42 . C43 . N2 . 115.9(2) yes
C42 . C43 . C48 . 122.0(2) yes
N2 . C43 . C48 . 122.2(2) yes
N2 . C45 . C46 . 121.3(2) yes
N2 . C45 . C49 . 119.3(2) yes
C46 . C45 . C49 . 119.4(2) yes
C45 . C46 . C47 . 119.5(3) yes
C45 . C46 . H461 . 120.2 no
C47 . C46 . H461 . 120.3 no
C46 . C47 . C48 . 119.4(3) yes
C46 . C47 . H471 . 119.9 no
C48 . C47 . H471 . 120.7 no
C43 . C48 . C47 . 118.9(3) yes
C43 . C48 . H481 . 120.4 no
C47 . C48 . H481 . 120.8 no
C45 . C49 . C50 . 110.8(2) yes
C45 . C49 . H491 . 110.0 no
C50 . C49 . H491 . 108.1 no
C45 . C49 . H492 . 107.4 no
C50 . C49 . H492 . 110.0 no
H491 . C49 . H492 . 110.6 no
C49 . C50 . H501 . 112.9 no
C49 . C50 . H502 . 109.9 no
H501 . C50 . H502 . 107.6 no
C49 . C50 . H503 . 110.3 no
H501 . C50 . H503 . 106.8 no
H502 . C50 . H503 . 109.3 no
C42 . C51 . C52 . 119.3(2) yes
C42 . C51 . H511 . 119.8 no
C52 . C51 . H511 . 120.9 no
C51 . C52 . C53 . 119.4(2) yes
C51 . C52 . H521 . 119.7 no
C53 . C52 . H521 . 121.0 no
C52 . C53 . C54 . 118.1(2) yes
C52 . C53 . H531 . 122.0 no
C54 . C53 . H531 . 120.0 no
C53 . C54 . N1 . 123.8(2) yes
C53 . C54 . H541 . 119.1 no
N1 . C54 . H541 . 117.1 no
O2 . C63 . C64 . 107.2(3) yes
O2 . C63 . H631 . 108.3 no
C64 . C63 . H631 . 109.8 no
O2 . C63 . H632 . 103.5 no
C64 . C63 . H632 . 118.2 no
H631 . C63 . H632 . 109.3 no
C63 . C64 . H641 . 110.9 no
C63 . C64 . H642 . 109.2 no
H641 . C64 . H642 . 109.0 no
C63 . C64 . H643 . 108.0 no
H641 . C64 . H643 . 109.9 no
H642 . C64 . H643 . 109.8 no
O2 . C65 . C66 . 104.5(3) yes
O2 . C65 . H651 . 113.0 no
C66 . C65 . H651 . 110.9 no
O2 . C65 . H652 . 106.7 no
C66 . C65 . H652 . 109.2 no
H651 . C65 . H652 . 112.2 no
C65 . C66 . H662 . 108.7 no
C65 . C66 . H661 . 111.0 no
H662 . C66 . H661 . 107.8 no
C65 . C66 . H663 . 111.9 no
H662 . C66 . H663 . 107.9 no
H661 . C66 . H663 . 109.3 no

loop_
_geom_bond_atom_site_label_1
_geom_bond_site_symmetry_1
_geom_bond_atom_site_label_2
_geom_bond_site_symmetry_2
_geom_bond_distance
_geom_bond_publ_flag
Cu1 . P1 . 2.2752(7) yes
Cu1 . P2 . 2.2654(7) yes
Cu1 . N1 . 2.056(2) yes
Cu1 . N2 . 2.098(2) yes
P1 . C19 . 1.842(2) yes
P1 . C21 . 1.828(3) yes
P1 . C27 . 1.833(3) yes
P2 . C3 . 1.828(2) yes
P2 . C9 . 1.830(2) yes
P2 . C15 . 1.834(2) yes
P3 . F1 . 1.614(3) yes
P3 . F2 . 1.603(2) yes
P3 . F3 . 1.569(2) yes
P3 . F4 . 1.538(3) yes
P3 . F5 . 1.583(2) yes
P3 . F6 . 1.588(2) yes
O1 . C16 . 1.389(3) yes
O1 . C18 . 1.392(3) yes
O2 . C63 . 1.346(5) yes
O2 . C65 . 1.439(5) yes
N1 . C42 . 1.355(3) yes
N1 . C54 . 1.339(3) yes
N2 . C43 . 1.358(3) yes
N2 . C45 . 1.347(3) yes
C3 . C4 . 1.403(4) yes
C3 . C8 . 1.389(4) yes
C4 . C5 . 1.385(4) yes
C4 . H41 . 0.937 no
C5 . C6 . 1.391(5) yes
C5 . H51 . 0.941 no
C6 . C7 . 1.379(5) yes
C6 . H61 . 0.929 no
C7 . C8 . 1.391(4) yes
C7 . H71 . 0.935 no
C8 . H81 . 0.945 no
C9 . C10 . 1.394(3) yes
C9 . C14 . 1.397(4) yes
C10 . C11 . 1.386(4) yes
C10 . H101 . 0.933 no
C11 . C12 . 1.387(4) yes
C11 . H111 . 0.931 no
C12 . C13 . 1.383(4) yes
C12 . H121 . 0.932 no
C13 . C14 . 1.387(4) yes
C13 . H131 . 0.934 no
C14 . H141 . 0.935 no
C15 . C16 . 1.398(4) yes
C15 . C40 . 1.389(4) yes
C16 . C37 . 1.386(4) yes
C18 . C19 . 1.390(4) yes
C18 . C36 . 1.386(4) yes
C19 . C33 . 1.399(4) yes
C21 . C22 . 1.400(3) yes
C21 . C26 . 1.384(4) yes
C22 . C23 . 1.389(4) yes
C22 . H221 . 0.944 no
C23 . C24 . 1.381(4) yes
C23 . H231 . 0.948 no
C24 . C25 . 1.389(4) yes
C24 . H241 . 0.938 no
C25 . C26 . 1.398(4) yes
C25 . H251 . 0.946 no
C26 . H261 . 0.939 no
C27 . C28 . 1.392(4) yes
C27 . C32 . 1.393(4) yes
C28 . C29 . 1.395(4) yes
C28 . H281 . 0.950 no
C29 . C30 . 1.380(5) yes
C29 . H291 . 0.938 no
C30 . C31 . 1.397(5) yes
C30 . H301 . 0.945 no
C31 . C32 . 1.390(4) yes
C31 . H311 . 0.957 no
C32 . H321 . 0.943 no
C33 . C34 . 1.396(4) yes
C33 . H331 . 0.941 no
C34 . C35 . 1.377(4) yes
C34 . H341 . 0.927 no
C35 . C36 . 1.387(4) yes
C35 . H351 . 0.936 no
C36 . H361 . 0.955 no
C37 . C38 . 1.383(4) yes
C37 . H371 . 0.949 no
C38 . C39 . 1.384(4) yes
C38 . H381 . 0.934 no
C39 . C40 . 1.395(4) yes
C39 . H391 . 0.947 no
C40 . H401 . 0.945 no
C42 . C43 . 1.489(3) yes
C42 . C51 . 1.395(4) yes
C43 . C48 . 1.388(4) yes
C45 . C46 . 1.398(4) yes
C45 . C49 . 1.509(4) yes
C46 . C47 . 1.379(4) yes
C46 . H461 . 0.937 no
C47 . C48 . 1.376(4) yes
C47 . H471 . 0.946 no
C48 . H481 . 0.942 no
C49 . C50 . 1.534(4) yes
C49 . H491 . 0.980 no
C49 . H492 . 0.962 no
C50 . H501 . 0.949 no
C50 . H502 . 0.956 no
C50 . H503 . 0.966 no
C51 . C52 . 1.380(4) yes
C51 . H511 . 0.955 no
C52 . C53 . 1.380(4) yes
C52 . H521 . 0.933 no
C53 . C54 . 1.390(4) yes
C53 . H531 . 0.939 no
C54 . H541 . 0.947 no
C63 . C64 . 1.572(6) yes
C63 . H631 . 0.974 no
C63 . H632 . 0.971 no
C64 . H641 . 0.989 no
C64 . H642 . 0.993 no
C64 . H643 . 0.983 no
C65 . C66 . 1.418(6) yes
C65 . H651 . 0.986 no
C65 . H652 . 0.986 no
C66 . H662 . 0.927 no
C66 . H661 . 0.902 no
C66 . H663 . 0.902 no
